data_4330368
loop_
_publ_author_name
'\/Lukasz John'
'Magdalena Kosi\'nska-Kl\"ahn'
'Lucjan B. Jerzykiewicz'
'Leszek K\;epi\'nski'
'Piotr Sobota'

_publ_section_title
;
 Synthesis of Functionalized Materials Using Aryloxo-Organometallic
 Compounds toward Spinel-like MM'2O4 (M = Ba2+, Sr2+; M' = In3+, Al3+)
 Double Oxides
;
_journal_name_full 'Inorganic Chemistry'
_journal_page_first 9820
_journal_page_last 9832
_journal_paper_doi 10.1021/ic301218v
_journal_volume 51
_journal_year 2012
_chemical_formula_moiety 'C24 H34 In2 O4'
_chemical_formula_sum 'C24 H34 In2 O4'
_chemical_formula_weight 616.15
_chemical_name_systematic
;
 ?
;
_space_group_IT_number 15
_symmetry_cell_setting monoclinic
_symmetry_Int_Tables_number 15
_symmetry_space_group_name_Hall '-C 2yc'
_symmetry_space_group_name_H-M 'C 1 2/c 1'
_atom_sites_solution_hydrogens geom
_atom_sites_solution_primary direct
_atom_sites_solution_secondary difmap
_audit_creation_method SHELXL-97
_cell_angle_alpha 90.00
_cell_angle_beta 117.41(4)
_cell_angle_gamma 90.00
_cell_formula_units_Z 4
_cell_length_a 17.075(4)
_cell_length_b 9.496(3)
_cell_length_c 17.503(4)
_cell_measurement_reflns_used 12675
_cell_measurement_temperature 100(2)
_cell_measurement_theta_max 29
_cell_measurement_theta_min 3
_cell_volume 2519.4(15)
_computing_cell_refinement
;
CrysAlis RED. Version 1.171.34 Oxford Diffraction, 2009)
;
_computing_data_collection
;
CrysAlis CCD. Version 1.171.34 (Oxford Diffraction, 2009)
;
_computing_data_reduction
;
CrysAlis RED. Version 1.171.34 (Oxford Diffraction, 2009)
;
_computing_molecular_graphics 'SHELXTL. Version 6.14 (Bruker, 2003)'
_computing_publication_material 'SHELXTL. Version 6.14 (Bruker, 2003)'
_computing_structure_refinement 'SHELXTL. Version 6.14 (Bruker, 2003)'
_computing_structure_solution 'SHELXTL. Version 6.14 (Bruker, 2003)'
_diffrn_ambient_temperature 100(2)
_diffrn_measured_fraction_theta_full 0.980
_diffrn_measured_fraction_theta_max 0.980
_diffrn_measurement_device_type 'Xcalibur PX \k-geometry diffractometer with Onyx CCD camera'
_diffrn_measurement_method '\w and \f'
_diffrn_radiation_monochromator graphite
_diffrn_radiation_source 'fine-focus sealed tube'
_diffrn_radiation_type MoK\a
_diffrn_radiation_wavelength 0.71073
_diffrn_reflns_av_R_equivalents 0.0254
_diffrn_reflns_av_sigmaI/netI 0.0169
_diffrn_reflns_limit_h_max 22
_diffrn_reflns_limit_h_min -22
_diffrn_reflns_limit_k_max 10
_diffrn_reflns_limit_k_min -12
_diffrn_reflns_limit_l_max 23
_diffrn_reflns_limit_l_min -23
_diffrn_reflns_number 14845
_diffrn_reflns_theta_full 28.00
_diffrn_reflns_theta_max 28.00
_diffrn_reflns_theta_min 3.17
_exptl_absorpt_coefficient_mu 1.856
_exptl_absorpt_correction_T_max 0.912
_exptl_absorpt_correction_T_min 0.864
_exptl_absorpt_correction_type analytical
_exptl_absorpt_process_details
;
CrysAlis CCD. Version 1.171.34 (Oxford Diffraction, 2009)
;
_exptl_crystal_colour colorless
_exptl_crystal_density_diffrn 1.624
_exptl_crystal_description block
_exptl_crystal_F_000 1232
_exptl_crystal_size_max 0.194
_exptl_crystal_size_mid 0.099
_exptl_crystal_size_min 0.068
_refine_diff_density_max 0.967
_refine_diff_density_min -0.342
_refine_diff_density_rms 0.068
_refine_ls_extinction_method none
_refine_ls_goodness_of_fit_ref 1.007
_refine_ls_hydrogen_treatment constr
_refine_ls_matrix_type full
_refine_ls_number_parameters 140
_refine_ls_number_reflns 2984
_refine_ls_number_restraints 0
_refine_ls_restrained_S_all 1.007
_refine_ls_R_factor_all 0.0241
_refine_ls_R_factor_gt 0.0191
_refine_ls_shift/su_max 0.002
_refine_ls_shift/su_mean 0.000
_refine_ls_structure_factor_coef Fsqd
_refine_ls_weighting_details 'calc w=1/[\s^2^(Fo^2^)+(0.0259P)^2^+1.6004P] where P=(Fo^2^+2Fc^2^)/3'
_refine_ls_weighting_scheme calc
_refine_ls_wR_factor_gt 0.0412
_refine_ls_wR_factor_ref 0.0427
_reflns_number_gt 2685
_reflns_number_total 2984
_reflns_threshold_expression >2sigma(I)
_cod_data_source_file ic301218v_si_002_2.cif
_cod_data_source_block CCDC878065
_cod_original_sg_symbol_H-M 'C 2/c'
_cod_database_code 4330368

loop_
_symmetry_equiv_pos_site_id
_symmetry_equiv_pos_as_xyz
1 x,y,z
2 -x,y,1/2-z
3 -x,-y,-z
4 x,-y,1/2+z
5 1/2+x,1/2+y,z
6 1/2-x,1/2+y,1/2-z
7 1/2-x,1/2-y,-z
8 1/2+x,1/2-y,1/2+z

loop_
_atom_site_label
_atom_site_type_symbol
_atom_site_fract_x
_atom_site_fract_y
_atom_site_fract_z
_atom_site_U_iso_or_equiv
_atom_site_adp_type
_atom_site_occupancy
_atom_site_symmetry_multiplicity
_atom_site_calc_flag
_atom_site_refinement_flags
In1 In 0.269680(7) 0.928727(11) 0.038089(7) 0.01423(5) Uani 1 1 d .
O10 O 0.15121(8) 0.98608(12) 0.09103(8) 0.0155(2) Uani 1 1 d .
O11 O 0.18893(8) 0.74179(12) 0.02528(8) 0.0178(2) Uani 1 1 d .
C1 C 0.19681(14) 1.0669(2) -0.06769(13) 0.0263(4) Uani 1 1 d .
H1A H 0.1755 1.1475 -0.0476 0.039 Uiso 1 1 calc R
H1B H 0.1465 1.0161 -0.1121 0.039 Uiso 1 1 calc R
H1C H 0.2351 1.1003 -0.0918 0.039 Uiso 1 1 calc R
C2 C 0.37645(12) 0.9170(2) 0.16605(12) 0.0247(4) Uani 1 1 d .
H2A H 0.4001 1.0116 0.1857 0.037 Uiso 1 1 calc R
H2B H 0.4230 0.8564 0.1663 0.037 Uiso 1 1 calc R
H2C H 0.3550 0.8775 0.2047 0.037 Uiso 1 1 calc R
C11 C 0.13421(11) 1.08253(17) 0.14896(11) 0.0154(3) Uani 1 1 d .
C12 C 0.05699(12) 1.01241(19) 0.15791(12) 0.0195(3) Uani 1 1 d .
H12A H 0.0650 1.0206 0.2175 0.023 Uiso 1 1 calc R
H12B H -0.0003 1.0550 0.1178 0.023 Uiso 1 1 calc R
C13 C 0.06238(11) 0.86088(18) 0.13482(11) 0.0154(3) Uani 1 1 d .
C14 C 0.02316(11) 0.73694(18) 0.14297(11) 0.0182(3) Uani 1 1 d .
H14A H -0.0142 0.7369 0.1698 0.022 Uiso 1 1 calc R
C15 C 0.04032(11) 0.61313(19) 0.11063(11) 0.0175(3) Uani 1 1 d .
H15A H 0.0144 0.5275 0.1159 0.021 Uiso 1 1 calc R
C16 C 0.09477(11) 0.61183(18) 0.07055(11) 0.0160(3) Uani 1 1 d .
H16A H 0.1047 0.5258 0.0487 0.019 Uiso 1 1 calc R
C17 C 0.13482(10) 0.73533(17) 0.06213(10) 0.0136(3) Uani 1 1 d .
C18 C 0.11640(11) 0.85680(17) 0.09556(10) 0.0140(3) Uani 1 1 d .
C111 C 0.11155(12) 1.22470(19) 0.10529(12) 0.0213(4) Uani 1 1 d .
H11A H 0.1622 1.2607 0.0992 0.032 Uiso 1 1 calc R
H11B H 0.0971 1.2904 0.1401 0.032 Uiso 1 1 calc R
H11C H 0.0607 1.2152 0.0483 0.032 Uiso 1 1 calc R
C112 C 0.21822(12) 1.0856(2) 0.23429(12) 0.0234(4) Uani 1 1 d .
H11D H 0.2669 1.1224 0.2251 0.035 Uiso 1 1 calc R
H11E H 0.2325 0.9900 0.2577 0.035 Uiso 1 1 calc R
H11F H 0.2094 1.1464 0.2749 0.035 Uiso 1 1 calc R

loop_
_atom_site_aniso_label
_atom_site_aniso_U_11
_atom_site_aniso_U_22
_atom_site_aniso_U_33
_atom_site_aniso_U_23
_atom_site_aniso_U_13
_atom_site_aniso_U_12
In1 0.01444(7) 0.01265(7) 0.01721(7) -0.00189(5) 0.00867(5) -0.00159(4)
O10 0.0185(6) 0.0121(5) 0.0194(6) -0.0035(5) 0.0117(5) -0.0036(5)
O11 0.0192(6) 0.0154(6) 0.0252(6) -0.0043(5) 0.0157(5) -0.0021(4)
C1 0.0272(10) 0.0294(10) 0.0272(10) 0.0082(8) 0.0166(8) 0.0066(8)
C2 0.0176(9) 0.0342(10) 0.0218(9) -0.0019(8) 0.0085(7) -0.0031(7)
C11 0.0164(8) 0.0136(7) 0.0167(8) -0.0036(6) 0.0081(6) 0.0007(6)
C12 0.0209(9) 0.0178(8) 0.0256(9) -0.0036(7) 0.0156(7) -0.0011(7)
C13 0.0150(8) 0.0164(8) 0.0146(8) 0.0006(6) 0.0066(6) 0.0019(6)
C14 0.0170(8) 0.0223(9) 0.0174(8) 0.0016(7) 0.0096(7) -0.0005(7)
C15 0.0150(8) 0.0180(8) 0.0185(8) 0.0029(6) 0.0069(7) -0.0028(6)
C16 0.0152(8) 0.0134(7) 0.0175(8) 0.0003(6) 0.0059(6) 0.0010(6)
C17 0.0114(7) 0.0153(8) 0.0127(7) 0.0012(6) 0.0043(6) 0.0010(6)
C18 0.0133(7) 0.0135(8) 0.0135(7) 0.0016(6) 0.0046(6) -0.0006(6)
C111 0.0233(9) 0.0159(8) 0.0246(9) -0.0012(7) 0.0110(7) 0.0017(7)
C112 0.0211(9) 0.0259(9) 0.0181(8) -0.0039(7) 0.0047(7) 0.0018(7)

loop_
_atom_type_symbol
_atom_type_description
_atom_type_scat_dispersion_real
_atom_type_scat_dispersion_imag
_atom_type_scat_source
C C 0.0033 0.0016 'International Tables Vol C Tables 4.2.6.8 and 6.1.1.4'
H H 0.0000 0.0000 'International Tables Vol C Tables 4.2.6.8 and 6.1.1.4'
O O 0.0106 0.0060 'International Tables Vol C Tables 4.2.6.8 and 6.1.1.4'
In In -0.7276 1.3100 'International Tables Vol C Tables 4.2.6.8 and 6.1.1.4'

loop_
_geom_angle_atom_site_label_1
_geom_angle_atom_site_label_2
_geom_angle_atom_site_label_3
_geom_angle
_geom_angle_site_symmetry_1
_geom_angle_site_symmetry_3
_geom_angle_publ_flag
O10 In1 O11 69.88(6) . . yes
O10 In1 C1 86.73(8) . . yes
O10 In1 C2 93.70(8) . . yes
O10 In1 O11 141.79(6) . 7_565 yes
O11 In1 C1 108.66(8) . . yes
O11 In1 C2 104.89(7) . . yes
O11 In1 O11 72.13(6) . 7_565 yes
C1 In1 C2 144.33(9) . . yes
O11 In1 C1 101.78(8) 7_565 . yes
O11 In1 C2 99.70(8) 7_565 . yes
In1 O10 C11 141.80(12) . . yes
In1 O10 C18 104.84(11) . . yes
C11 O10 C18 106.45(14) . . yes
In1 O11 C17 121.59(11) . . yes
In1 O11 In1 107.88(7) . 7_565 yes
In1 O11 C17 129.91(11) 7_565 . yes
O10 C11 C12 104.25(14) . . yes
O10 C11 C111 106.83(15) . . yes
O10 C11 C112 106.77(16) . . yes
C12 C11 C111 113.81(17) . . no
C12 C11 C112 111.77(16) . . no
C111 C11 C112 112.67(16) . . no
C11 C12 C13 102.90(17) . . no
C12 C13 C14 133.36(19) . . no
C12 C13 C18 107.28(16) . . no
C14 C13 C18 119.32(17) . . no
C13 C14 C15 118.05(19) . . no
C14 C15 C16 121.59(18) . . no
C15 C16 C17 121.02(17) . . no
O11 C17 C16 124.31(16) . . yes
O11 C17 C18 119.97(16) . . yes
C16 C17 C18 115.72(17) . . no
O10 C18 C13 114.01(15) . . yes
O10 C18 C17 121.68(17) . . yes
C13 C18 C17 124.31(17) . . no
In1 C1 H1A 109.00 . . no
In1 C1 H1B 109.00 . . no
In1 C1 H1C 109.00 . . no
H1A C1 H1B 110.00 . . no
H1A C1 H1C 109.00 . . no
H1B C1 H1C 109.00 . . no
In1 C2 H2A 110.00 . . no
In1 C2 H2B 109.00 . . no
In1 C2 H2C 109.00 . . no
H2A C2 H2B 110.00 . . no
H2A C2 H2C 109.00 . . no
H2B C2 H2C 109.00 . . no
C11 C12 H12A 111.00 . . no
C11 C12 H12B 111.00 . . no
C13 C12 H12A 111.00 . . no
C13 C12 H12B 111.00 . . no
H12A C12 H12B 109.00 . . no
C13 C14 H14A 121.00 . . no
C15 C14 H14A 121.00 . . no
C14 C15 H15A 119.00 . . no
C16 C15 H15A 119.00 . . no
C15 C16 H16A 120.00 . . no
C17 C16 H16A 119.00 . . no
C11 C111 H11A 109.00 . . no
C11 C111 H11B 109.00 . . no
C11 C111 H11C 109.00 . . no
H11A C111 H11B 109.00 . . no
H11A C111 H11C 110.00 . . no
H11B C111 H11C 109.00 . . no
C11 C112 H11D 109.00 . . no
C11 C112 H11E 109.00 . . no
C11 C112 H11F 109.00 . . no
H11D C112 H11E 109.00 . . no
H11D C112 H11F 110.00 . . no
H11E C112 H11F 110.00 . . no

loop_
_geom_bond_atom_site_label_1
_geom_bond_atom_site_label_2
_geom_bond_distance
_geom_bond_site_symmetry_2
_geom_bond_publ_flag
In1 O10 2.641(2) . yes
In1 O11 2.195(2) . yes
In1 C1 2.139(2) . yes
In1 C2 2.143(2) . yes
In1 O11 2.252(2) 7_565 yes
O10 C11 1.491(2) . yes
O10 C18 1.382(2) . yes
O11 C17 1.350(2) . yes
C11 C12 1.548(3) . no
C11 C111 1.511(2) . no
C11 C112 1.522(3) . no
C12 C13 1.509(3) . no
C13 C14 1.394(3) . no
C13 C18 1.381(3) . no
C14 C15 1.393(3) . no
C15 C16 1.399(3) . no
C16 C17 1.399(3) . no
C17 C18 1.393(2) . no
C1 H1A 0.9800 . no
C1 H1B 0.9800 . no
C1 H1C 0.9800 . no
C2 H2A 0.9800 . no
C2 H2B 0.9800 . no
C2 H2C 0.9800 . no
C12 H12A 0.9900 . no
C12 H12B 0.9900 . no
C14 H14A 0.9500 . no
C15 H15A 0.9500 . no
C16 H16A 0.9500 . no
C111 H11A 0.9800 . no
C111 H11B 0.9800 . no
C111 H11C 0.9800 . no
C112 H11D 0.9800 . no
C112 H11E 0.9800 . no
C112 H11F 0.9800 . no

loop_
_geom_torsion_atom_site_label_1
_geom_torsion_atom_site_label_2
_geom_torsion_atom_site_label_3
_geom_torsion_atom_site_label_4
_geom_torsion
_geom_torsion_site_symmetry_1
_geom_torsion_site_symmetry_3
_geom_torsion_site_symmetry_4
_geom_torsion_publ_flag
O11 In1 O10 C11 155.15(17) . . . no
O11 In1 O10 C18 11.01(10) . . . no
C1 In1 O10 C11 -93.61(16) . . . no
C1 In1 O10 C18 122.25(11) . . . no
C2 In1 O10 C11 50.65(16) . . . no
C2 In1 O10 C18 -93.49(11) . . . no
O11 In1 O10 C11 161.45(14) 7_565 . . no
O11 In1 O10 C18 17.31(13) 7_565 . . no
O10 In1 O11 C17 -12.28(12) . . . no
O10 In1 O11 In1 175.91(7) . . 7_565 no
C1 In1 O11 C17 -91.45(14) . . . no
C1 In1 O11 In1 96.74(9) . . 7_565 no
C2 In1 O11 C17 76.21(14) . . . no
C2 In1 O11 In1 -95.59(8) . . 7_565 no
O11 In1 O11 C17 171.80(14) 7_565 . . no
O11 In1 O11 In1 0.00(7) 7_565 . 7_565 no
O10 In1 O11 In1 -6.21(10) . 7_565 7_565 no
O10 In1 O11 C17 164.68(12) . 7_565 7_565 no
O11 In1 O11 In1 0.00(7) . 7_565 7_565 no
O11 In1 O11 C17 170.89(15) . 7_565 7_565 no
C1 In1 O11 In1 -106.03(9) . 7_565 7_565 no
C1 In1 O11 C17 64.86(16) . 7_565 7_565 no
C2 In1 O11 In1 102.63(8) . 7_565 7_565 no
C2 In1 O11 C17 -86.48(15) . 7_565 7_565 no
In1 O10 C11 C12 -165.05(12) . . . no
In1 O10 C11 C111 74.2(2) . . . no
In1 O10 C11 C112 -46.6(2) . . . no
C18 O10 C11 C12 -21.24(17) . . . no
C18 O10 C11 C111 -142.04(16) . . . no
C18 O10 C11 C112 97.19(17) . . . no
In1 O10 C18 C13 170.53(13) . . . no
In1 O10 C18 C17 -10.03(18) . . . no
C11 O10 C18 C13 12.7(2) . . . no
C11 O10 C18 C17 -167.84(16) . . . no
In1 O11 C17 C16 -167.29(14) . . . no
In1 O11 C17 C18 12.1(2) . . . no
In1 O11 C17 C16 2.5(2) 7_565 . . no
In1 O11 C17 C18 -178.10(12) 7_565 . . no
O10 C11 C12 C13 21.66(17) . . . no
C111 C11 C12 C13 137.67(16) . . . no
C112 C11 C12 C13 -93.30(17) . . . no
C11 C12 C13 C14 167.6(2) . . . no
C11 C12 C13 C18 -14.90(19) . . . no
C12 C13 C14 C15 177.17(19) . . . no
C18 C13 C14 C15 -0.1(3) . . . no
C12 C13 C18 O10 1.9(2) . . . no
C12 C13 C18 C17 -177.53(17) . . . no
C14 C13 C18 O10 179.82(16) . . . no
C14 C13 C18 C17 0.4(3) . . . no
C13 C14 C15 C16 -0.4(3) . . . no
C14 C15 C16 C17 0.6(3) . . . no
C15 C16 C17 O11 179.13(17) . . . no
C15 C16 C17 C18 -0.3(3) . . . no
O11 C17 C18 O10 1.0(2) . . . no
O11 C17 C18 C13 -179.64(16) . . . no
C16 C17 C18 O10 -179.58(16) . . . no
C16 C17 C18 C13 -0.2(3) . . . no
